data_7214998
loop_
_publ_author_name
'Matulkov\'a, Irena'
'Cihelka, Jaroslav'
'Pojarov\'a, Michaela'
'Fejfarov\'a, Karla'
'Du\<sek, Michal'
'Van\<ek, P\<remysl'
'Kroupa, Jan'
'Krupkov\'a, Radmila'
'F\'abry, Jan'
'N\<emec, Ivan'

_publ_section_title
;
 A new series of 3,5-diamino-1,2,4-triazolium(1+) inorganic salts and
 their potential in crystal engineering of novel NLO materials
;
_journal_issue 14
_journal_name_full CrystEngComm
_journal_page_first 4625
_journal_paper_doi 10.1039/c2ce00024e
_journal_volume 14
_journal_year 2012
_chemical_formula_moiety '2(C2 H6 N5), H2 O, 2 (Cl)'
_chemical_formula_sum 'C2 H7 Cl N5 O0.5'
_chemical_formula_weight 144.57
_chemical_name_systematic
;
?
;
_space_group_IT_number 14
_symmetry_cell_setting monoclinic
_symmetry_space_group_name_Hall '-P 2yn'
_symmetry_space_group_name_H-M 'P 1 21/n 1'
_atom_sites_solution_hydrogens geom
_atom_sites_solution_primary direct
_atom_sites_solution_secondary difmap
_audit_creation_method SHELXL-97
_audit_update_record
;
2010-04-28 # Formatted by publCIF
;
_cell_angle_alpha 90.00
_cell_angle_beta 93.766(2)
_cell_angle_gamma 90.00
_cell_formula_units_Z 8
_cell_length_a 6.07010(10)
_cell_length_b 24.6727(6)
_cell_length_c 8.1489(2)
_cell_measurement_reflns_used 4734
_cell_measurement_temperature 120(2)
_cell_measurement_theta_max 62.2718
_cell_measurement_theta_min 3.5799
_cell_volume 1217.79(5)
_computing_cell_refinement 'Crysalis RED (Oxford Diffraction, 2007)'
_computing_data_collection 'Crysalis CCD (Oxford Diffraction, 2007)'
_computing_data_reduction 'Crysalis RED (Oxford Diffraction, 2007)'
_computing_publication_material 'publCIF (MacMahon, 2008)'
_computing_structure_refinement 'SHELXL-97 (Sheldrick, 1997)'
_computing_structure_solution 'SHELXS-97 (Sheldrick, 1990)'
_diffrn_ambient_temperature 120(2)
_diffrn_detector_area_resol_mean 10.3784
_diffrn_measured_fraction_theta_full 0.987
_diffrn_measured_fraction_theta_max 0.987
_diffrn_measurement_device_type 'Xcalibur, Atlas, Gemini ultra'
_diffrn_measurement_method
;
Rotation method data acquisition using \w scans
;
_diffrn_radiation_monochromator mirror
_diffrn_radiation_source 'Enhance Ultra (Cu) X-ray Source'
_diffrn_radiation_type CuK\a
_diffrn_radiation_wavelength 1.54178
_diffrn_reflns_av_R_equivalents 0.0189
_diffrn_reflns_av_sigmaI/netI 0.0141
_diffrn_reflns_limit_h_max 6
_diffrn_reflns_limit_h_min -6
_diffrn_reflns_limit_k_max 26
_diffrn_reflns_limit_k_min -28
_diffrn_reflns_limit_l_max 8
_diffrn_reflns_limit_l_min -9
_diffrn_reflns_number 5297
_diffrn_reflns_theta_full 62.36
_diffrn_reflns_theta_max 62.36
_diffrn_reflns_theta_min 3.58
_exptl_absorpt_coefficient_mu 4.888
_exptl_absorpt_correction_T_max 1.00000
_exptl_absorpt_correction_T_min 0.40266
_exptl_absorpt_correction_type multi-scan
_exptl_absorpt_process_details
;
CrysAlisPro, Oxford Diffraction Ltd.,
Version 1.171.33.55
;
_exptl_crystal_colour colourless
_exptl_crystal_density_diffrn 1.577
_exptl_crystal_density_method 'not measured'
_exptl_crystal_description plate
_exptl_crystal_F_000 600
_exptl_crystal_size_max 0.4934
_exptl_crystal_size_mid 0.2033
_exptl_crystal_size_min 0.1466
_refine_diff_density_max 0.233
_refine_diff_density_min -0.316
_refine_diff_density_rms 0.074
_refine_ls_extinction_method none
_refine_ls_goodness_of_fit_ref 1.038
_refine_ls_hydrogen_treatment constr
_refine_ls_matrix_type full
_refine_ls_number_parameters 154
_refine_ls_number_reflns 1907
_refine_ls_number_restraints 0
_refine_ls_restrained_S_all 1.038
_refine_ls_R_factor_all 0.0298
_refine_ls_R_factor_gt 0.0290
_refine_ls_shift/su_max 0.002
_refine_ls_shift/su_mean 0.000
_refine_ls_structure_factor_coef Fsqd
_refine_ls_weighting_details 'calc w=1/[\s^2^(Fo^2^)+(0.0503P)^2^+0.6633P] where P=(Fo^2^+2Fc^2^)/3'
_refine_ls_weighting_scheme calc
_refine_ls_wR_factor_gt 0.0764
_refine_ls_wR_factor_ref 0.0771
_reflns_number_gt 1850
_reflns_number_total 1907
_reflns_threshold_expression >2sigma(I)
_cod_data_source_file c2ce00024e.txt
_cod_data_source_block dat_hcl
_cod_original_sg_symbol_H-M P2(1)/n
_cod_database_code 7214998

loop_
_symmetry_equiv_pos_as_xyz
'x, y, z'
'-x+1/2, y+1/2, -z+1/2'
'-x, -y, -z'
'x-1/2, -y-1/2, z-1/2'

loop_
_atom_site_label
_atom_site_type_symbol
_atom_site_fract_x
_atom_site_fract_y
_atom_site_fract_z
_atom_site_U_iso_or_equiv
_atom_site_adp_type
_atom_site_occupancy
_atom_site_symmetry_multiplicity
_atom_site_calc_flag
O1W O 0.80397(18) 0.37926(4) 0.84901(14) 0.0171(3) Uani 1 1 d
H1W H 0.7733 0.3680 0.7663 0.019 Uiso 1 1 d
H2W H 0.6817 0.3876 0.8766 0.034 Uiso 1 1 d
Cl1 Cl 0.23710(6) 0.662406(15) 0.51395(5) 0.01539(15) Uani 1 1 d
Cl2 Cl 0.15283(6) 0.902642(15) 0.50311(5) 0.01811(15) Uani 1 1 d
C10 C 0.6642(3) 0.73486(6) 0.30720(19) 0.0134(4) Uani 1 1 d
C12 C 0.3837(3) 0.79050(6) 0.28188(19) 0.0134(3) Uani 1 1 d
N11 N 0.4687(2) 0.74511(5) 0.21884(16) 0.0125(3) Uani 1 1 d
H11A H 0.4206 0.7309 0.1393 0.013 Uiso 1 1 d
N9 N 0.7029(2) 0.77098(6) 0.42381(17) 0.0147(3) Uani 1 1 d
H8A H 0.5132 0.8317 0.4638 0.014 Uiso 1 1 d
N8 N 0.5220(2) 0.80602(5) 0.40393(16) 0.0147(3) Uani 1 1 d
N14 N 0.7963(2) 0.69324(6) 0.27497(18) 0.0229(4) Uani 1 1 d
H14A H 0.7502 0.6684 0.2077 0.025 Uiso 1 1 d
H14B H 0.9042 0.6874 0.3409 0.023 Uiso 1 1 d
N13 N 0.1989(2) 0.81509(6) 0.22553(18) 0.0202(3) Uani 1 1 d
H13A H 0.1085 0.7966 0.1616 0.031 Uiso 1 1 d
H13B H 0.1525 0.8389 0.2844 0.025 Uiso 1 1 d
C3 C 0.7846(3) 0.54442(6) 0.5864(2) 0.0141(4) Uani 1 1 d
C5 C 1.0684(3) 0.52223(6) 0.75227(19) 0.0145(4) Uani 1 1 d
N4 N 0.9851(2) 0.56281(5) 0.65596(16) 0.0150(3) Uani 1 1 d
H4A H 1.0575 0.5915 0.6226 0.027 Uiso 1 1 d
N1 N 0.9224(2) 0.48247(5) 0.74134(17) 0.0161(3) Uani 1 1 d
H1A H 0.9278 0.4542 0.7899 0.028 Uiso 1 1 d
N2 N 0.7390(2) 0.49596(6) 0.63671(17) 0.0162(3) Uani 1 1 d
N6 N 1.2579(2) 0.52232(6) 0.84162(19) 0.0225(4) Uani 1 1 d
H6A H 1.3485 0.5496 0.8453 0.034 Uiso 1 1 d
H6B H 1.3006 0.4928 0.8823 0.029 Uiso 1 1 d
N7 N 0.6627(2) 0.57376(6) 0.47266(18) 0.0202(3) Uani 1 1 d
H7B H 0.5396 0.5578 0.4471 0.029 Uiso 1 1 d
H7A H 0.6572 0.6077 0.4885 0.029 Uiso 1 1 d

loop_
_atom_site_aniso_label
_atom_site_aniso_U_11
_atom_site_aniso_U_22
_atom_site_aniso_U_33
_atom_site_aniso_U_23
_atom_site_aniso_U_13
_atom_site_aniso_U_12
O1W 0.0180(6) 0.0158(6) 0.0169(6) -0.0002(5) -0.0029(5) 0.0004(5)
Cl1 0.0143(2) 0.0137(2) 0.0176(2) 0.00018(14) -0.00285(16) -0.00019(14)
Cl2 0.0182(3) 0.0158(2) 0.0199(2) 0.00037(15) -0.00227(17) 0.00356(15)
C10 0.0143(8) 0.0120(8) 0.0135(8) 0.0016(7) -0.0033(6) -0.0013(6)
C12 0.0146(8) 0.0128(8) 0.0125(8) 0.0021(6) -0.0010(6) 0.0005(7)
N11 0.0141(7) 0.0110(7) 0.0116(6) -0.0010(5) -0.0056(5) -0.0010(5)
N9 0.0153(7) 0.0123(7) 0.0158(7) 0.0001(6) -0.0048(6) 0.0045(5)
N8 0.0165(7) 0.0120(7) 0.0150(7) -0.0037(6) -0.0037(5) 0.0035(5)
N14 0.0229(8) 0.0202(8) 0.0238(8) -0.0099(6) -0.0132(6) 0.0097(6)
N13 0.0167(8) 0.0224(8) 0.0204(8) -0.0059(6) -0.0068(6) 0.0061(6)
C3 0.0141(8) 0.0121(8) 0.0159(8) -0.0038(6) -0.0003(6) 0.0008(6)
C5 0.0161(9) 0.0115(8) 0.0159(8) -0.0020(6) 0.0015(7) 0.0013(7)
N4 0.0159(7) 0.0110(7) 0.0180(7) 0.0002(5) 0.0001(6) -0.0015(5)
N1 0.0163(7) 0.0103(7) 0.0211(7) 0.0034(6) -0.0044(6) -0.0011(6)
N2 0.0136(7) 0.0132(7) 0.0211(7) 0.0010(6) -0.0040(6) -0.0007(6)
N6 0.0204(8) 0.0145(7) 0.0310(8) 0.0039(6) -0.0110(6) -0.0023(6)
N7 0.0201(8) 0.0125(7) 0.0269(8) 0.0013(6) -0.0066(6) 0.0003(6)

loop_
_atom_type_symbol
_atom_type_description
_atom_type_scat_dispersion_real
_atom_type_scat_dispersion_imag
_atom_type_scat_source
C C 0.0181 0.0091 'International Tables Vol C Tables 4.2.6.8 and 6.1.1.4'
H H 0.0000 0.0000 'International Tables Vol C Tables 4.2.6.8 and 6.1.1.4'
O O 0.0492 0.0322 'International Tables Vol C Tables 4.2.6.8 and 6.1.1.4'
Cl Cl 0.3639 0.7018 'International Tables Vol C Tables 4.2.6.8 and 6.1.1.4'
N N 0.0311 0.0180 'International Tables Vol C Tables 4.2.6.8 and 6.1.1.4'

loop_
_geom_angle_atom_site_label_1
_geom_angle_atom_site_label_2
_geom_angle_atom_site_label_3
_geom_angle
H1W O1W H2W 99.6
N9 C10 N14 125.56(14)
N9 C10 N11 111.25(14)
N14 C10 N11 123.19(14)
N8 C12 N13 127.58(15)
N8 C12 N11 106.80(13)
N13 C12 N11 125.58(15)
C12 N11 C10 107.01(13)
C12 N11 H11A 124.1
C10 N11 H11A 128.3
C10 N9 N8 103.54(13)
C12 N8 N9 111.39(13)
C12 N8 H8A 128.6
N9 N8 H8A 120.0
C10 N14 H14A 120.0
C10 N14 H14B 117.6
H14A N14 H14B 119.9
C12 N13 H13A 117.1
C12 N13 H13B 116.0
H13A N13 H13B 120.2
N2 C3 N7 126.06(15)
N2 C3 N4 111.82(14)
N7 C3 N4 122.02(15)
N6 C5 N1 126.49(15)
N6 C5 N4 126.81(15)
N1 C5 N4 106.70(14)
C5 N4 C3 106.31(13)
C5 N4 H4A 126.6
C3 N4 H4A 125.3
C5 N1 N2 111.61(13)
C5 N1 H1A 127.4
N2 N1 H1A 120.9
C3 N2 N1 103.55(13)
C5 N6 H6A 123.2
C5 N6 H6B 117.0
H6A N6 H6B 118.8
C3 N7 H7B 110.4
C3 N7 H7A 116.6
H7B N7 H7A 116.6

loop_
_geom_bond_atom_site_label_1
_geom_bond_atom_site_label_2
_geom_bond_distance
O1W H1W 0.7414
O1W H2W 0.8159
C10 N9 1.313(2)
C10 N14 1.339(2)
C10 N11 1.371(2)
C12 N8 1.315(2)
C12 N13 1.330(2)
C12 N11 1.348(2)
N11 H11A 0.7770
N9 N8 1.3986(19)
N8 H8A 0.8036
N14 H14A 0.8577
N14 H14B 0.8320
N13 H13A 0.8621
N13 H13B 0.8192
C3 N2 1.300(2)
C3 N7 1.356(2)
C3 N4 1.385(2)
C5 N6 1.320(2)
C5 N1 1.321(2)
C5 N4 1.350(2)
N4 H4A 0.8863
N1 N2 1.3972(19)
N1 H1A 0.8021
N6 H6A 0.8680
N6 H6B 0.8352
N7 H7B 0.8574
N7 H7A 0.8476
